data_7124167
loop_
_publ_author_name
'Li, Jian'
'Xue, Bingxiang'
'Su, Shikuan'
'Cui, Yongmei'
'Fei, Youwen'
'Jia, Xueshun'
'Fang, Jianhui'

_publ_section_title
;
 Phosphine-mediated sequential annulations of allenyl ketone and
 isocyanide: a bicyclization strategy to access furan-fused eight-membered
 ring and spirocycle
;
_journal_name_full 'Chemical Communications'
_journal_paper_doi 10.1039/C9CC06267J
_journal_year 2019
_chemical_formula_sum 'C33 H33 N O2'
_chemical_formula_weight 475.60
_space_group_crystal_system monoclinic
_space_group_IT_number 14
_space_group_name_Hall '-P 2ybc'
_space_group_name_H-M_alt 'P 1 21/c 1'
_symmetry_space_group_name_Hall '-P 2ybc'
_symmetry_space_group_name_H-M 'P 1 21/c 1'
_atom_sites_solution_hydrogens geom
_audit_block_doi 10.5517/ccdc.csd.cc22zj4r
_audit_creation_method SHELXL-2014/7
_audit_update_record
;
2019-06-23 deposited with the CCDC.    2019-09-13 downloaded from the CCDC.
;
_cell_angle_alpha 90
_cell_angle_beta 95.410(4)
_cell_angle_gamma 90
_cell_formula_units_Z 4
_cell_length_a 15.1969(12)
_cell_length_b 15.4461(17)
_cell_length_c 10.9974(11)
_cell_measurement_reflns_used 1134
_cell_measurement_temperature 173(2)
_cell_measurement_theta_max 30.90
_cell_measurement_theta_min 3.56
_cell_volume 2570.0(4)
_computing_cell_refinement 'Bruker SAINT'
_computing_data_collection 'Bruker APEX2'
_computing_data_reduction 'Bruker SAINT'
_computing_molecular_graphics 'Bruker SHELXTL'
_computing_publication_material 'Bruker SHELXTL'
_computing_structure_refinement 'SHELXL-2014/7 (Sheldrick, 2014)'
_computing_structure_solution 'SHELXS-97 (Sheldrick 2008)'
_diffrn_ambient_temperature 173(2)
_diffrn_measured_fraction_theta_full 0.997
_diffrn_measured_fraction_theta_max 0.997
_diffrn_measurement_device_type 'Bruker APEX-II CCD'
_diffrn_measurement_method '\f and \w scans'
_diffrn_radiation_type GaK\a
_diffrn_radiation_wavelength 1.34138
_diffrn_reflns_av_R_equivalents 0.0583
_diffrn_reflns_av_unetI/netI 0.0629
_diffrn_reflns_Laue_measured_fraction_full 0.997
_diffrn_reflns_Laue_measured_fraction_max 0.997
_diffrn_reflns_limit_h_max 19
_diffrn_reflns_limit_h_min -18
_diffrn_reflns_limit_k_max 16
_diffrn_reflns_limit_k_min -19
_diffrn_reflns_limit_l_max 13
_diffrn_reflns_limit_l_min -13
_diffrn_reflns_number 18384
_diffrn_reflns_point_group_measured_fraction_full 0.997
_diffrn_reflns_point_group_measured_fraction_max 0.997
_diffrn_reflns_theta_full 53.594
_diffrn_reflns_theta_max 57.998
_diffrn_reflns_theta_min 4.306
_exptl_absorpt_coefficient_mu 0.374
_exptl_absorpt_correction_T_max 0.970
_exptl_absorpt_correction_T_min 0.596
_exptl_absorpt_correction_type multi-scan
_exptl_absorpt_process_details sadabs
_exptl_crystal_colour colourless
_exptl_crystal_density_diffrn 1.229
_exptl_crystal_description prism
_exptl_crystal_F_000 1016
_exptl_crystal_size_max 0.340
_exptl_crystal_size_mid 0.100
_exptl_crystal_size_min 0.070
_refine_diff_density_max 0.343
_refine_diff_density_min -0.330
_refine_diff_density_rms 0.056
_refine_ls_extinction_method none
_refine_ls_goodness_of_fit_ref 1.096
_refine_ls_hydrogen_treatment constr
_refine_ls_matrix_type full
_refine_ls_number_parameters 329
_refine_ls_number_reflns 5424
_refine_ls_number_restraints 0
_refine_ls_restrained_S_all 1.096
_refine_ls_R_factor_all 0.0727
_refine_ls_R_factor_gt 0.0592
_refine_ls_shift/su_max 0.000
_refine_ls_shift/su_mean 0.000
_refine_ls_structure_factor_coef Fsqd
_refine_ls_weighting_details 'w=1/[\s^2^(Fo^2^)+(0.0927P)^2^+0.6281P] where P=(Fo^2^+2Fc^2^)/3'
_refine_ls_weighting_scheme calc
_refine_ls_wR_factor_gt 0.1643
_refine_ls_wR_factor_ref 0.1748
_reflns_Friedel_coverage 0.000
_reflns_number_gt 4364
_reflns_number_total 5424
_reflns_threshold_expression 'I > 2\s(I)'
_cod_data_source_file c9cc06267j2.cif
_cod_data_source_block ga_80928aa_a
_cod_database_code 7124167
_shelx_shelxl_version_number 2014/7
_shelx_space_group_comment
; 
The symmetry employed for this shelxl refinement is uniquely defined 
by the following loop, which should always be used as a source of 
symmetry information in preference to the above space-group names. 
They are only intended as comments. 
;
_shelx_estimated_absorpt_t_min 0.883
_shelx_estimated_absorpt_t_max 0.974

loop_
_space_group_symop_operation_xyz
'x, y, z'
'-x, y+1/2, -z+1/2'
'-x, -y, -z'
'x, -y-1/2, z-1/2'

loop_
_atom_site_label
_atom_site_type_symbol
_atom_site_fract_x
_atom_site_fract_y
_atom_site_fract_z
_atom_site_U_iso_or_equiv
_atom_site_adp_type
_atom_site_occupancy
_atom_site_site_symmetry_order
_atom_site_calc_flag
_atom_site_refinement_flags_posn
_atom_site_refinement_flags_adp
N1 N 0.21715(9) 0.55678(9) 0.77073(13) 0.0290(3) Uani 1 1 d . .
O1 O 0.29822(7) 0.55805(7) 0.59885(10) 0.0282(3) Uani 1 1 d . .
O2 O 0.06649(11) 0.74572(9) 0.61202(13) 0.0522(4) Uani 1 1 d . .
C1 C 0.37500(10) 0.59342(11) 0.56419(16) 0.0282(4) Uani 1 1 d . .
C2 C 0.41565(11) 0.64112(11) 0.65786(16) 0.0295(4) Uani 1 1 d . .
C3 C 0.36113(11) 0.63445(10) 0.75715(15) 0.0283(4) Uani 1 1 d . .
C4 C 0.29140(11) 0.58393(11) 0.71761(15) 0.0283(4) Uani 1 1 d . .
C5 C 0.13934(11) 0.61281(11) 0.76185(17) 0.0329(4) Uani 1 1 d . .
H5A H 0.0983 0.5922 0.8204 0.039 Uiso 1 1 calc R U
H5B H 0.1086 0.6075 0.6787 0.039 Uiso 1 1 calc R U
C6 C 0.15958(11) 0.70749(11) 0.78722(15) 0.0283(4) Uani 1 1 d . .
C7 C 0.22423(11) 0.73751(11) 0.86792(15) 0.0305(4) Uani 1 1 d . .
H7 H 0.2277 0.7986 0.8767 0.037 Uiso 1 1 calc R U
C8 C 0.29163(12) 0.68617(12) 0.94587(15) 0.0332(4) Uani 1 1 d . .
H8A H 0.2678 0.6280 0.9617 0.040 Uiso 1 1 calc R U
H8B H 0.3055 0.7157 1.0253 0.040 Uiso 1 1 calc R U
C9 C 0.37602(12) 0.67736(12) 0.87998(16) 0.0350(4) Uani 1 1 d . .
H9A H 0.4011 0.7357 0.8694 0.042 Uiso 1 1 calc R U
H9B H 0.4201 0.6434 0.9321 0.042 Uiso 1 1 calc R U
C10 C 0.39520(11) 0.57370(11) 0.44011(16) 0.0297(4) Uani 1 1 d . .
C11 C 0.47962(12) 0.58768(13) 0.40320(18) 0.0380(4) Uani 1 1 d . .
H11 H 0.5251 0.6094 0.4603 0.046 Uiso 1 1 calc R U
C12 C 0.49783(14) 0.57043(14) 0.2851(2) 0.0457(5) Uani 1 1 d . .
H12 H 0.5554 0.5810 0.2613 0.055 Uiso 1 1 calc R U
C13 C 0.43258(15) 0.53779(15) 0.20081(19) 0.0474(5) Uani 1 1 d . .
H13 H 0.4451 0.5261 0.1194 0.057 Uiso 1 1 calc R U
C14 C 0.34938(14) 0.52241(14) 0.23608(18) 0.0453(5) Uani 1 1 d . .
H14 H 0.3047 0.4995 0.1787 0.054 Uiso 1 1 calc R U
C15 C 0.33005(12) 0.54000(12) 0.35444(17) 0.0356(4) Uani 1 1 d . .
H15 H 0.2724 0.5291 0.3775 0.043 Uiso 1 1 calc R U
C16 C 0.49967(13) 0.69172(14) 0.6620(2) 0.0428(5) Uani 1 1 d . .
H16A H 0.5501 0.6523 0.6762 0.064 Uiso 1 1 calc R U
H16B H 0.5012 0.7342 0.7284 0.064 Uiso 1 1 calc R U
H16C H 0.5027 0.7219 0.5841 0.064 Uiso 1 1 calc R U
C17 C 0.21787(11) 0.47906(10) 0.83721(13) 0.0246(3) Uani 1 1 d . .
C18 C 0.14033(11) 0.43333(10) 0.84943(14) 0.0265(3) Uani 1 1 d . .
H18 H 0.0863 0.4533 0.8086 0.032 Uiso 1 1 calc R U
C19 C 0.14067(11) 0.35889(11) 0.92047(14) 0.0264(4) Uani 1 1 d . .
H19 H 0.0866 0.3293 0.9276 0.032 Uiso 1 1 calc R U
C20 C 0.21828(11) 0.32645(11) 0.98154(14) 0.0263(3) Uani 1 1 d . .
C21 C 0.29576(11) 0.37157(11) 0.96560(15) 0.0294(4) Uani 1 1 d . .
H21 H 0.3501 0.3505 1.0042 0.035 Uiso 1 1 calc R U
C22 C 0.29631(11) 0.44589(11) 0.89556(15) 0.0275(4) Uani 1 1 d . .
H22 H 0.3506 0.4747 0.8870 0.033 Uiso 1 1 calc R U
C23 C 0.21961(12) 0.24663(12) 1.06442(15) 0.0325(4) Uani 1 1 d . .
C24 C 0.25860(17) 0.27225(17) 1.19178(19) 0.0575(6) Uani 1 1 d . .
H24A H 0.2556 0.2229 1.2472 0.086 Uiso 1 1 calc R U
H24B H 0.2249 0.3208 1.2213 0.086 Uiso 1 1 calc R U
H24C H 0.3204 0.2896 1.1889 0.086 Uiso 1 1 calc R U
C25 C 0.12685(16) 0.21145(16) 1.0762(2) 0.0563(6) Uani 1 1 d . .
H25A H 0.0988 0.1963 0.9951 0.084 Uiso 1 1 calc R U
H25B H 0.0915 0.2557 1.1130 0.084 Uiso 1 1 calc R U
H25C H 0.1308 0.1598 1.1281 0.084 Uiso 1 1 calc R U
C26 C 0.2741(2) 0.17475(16) 1.0145(2) 0.0654(7) Uani 1 1 d . .
H26A H 0.2742 0.1242 1.0685 0.098 Uiso 1 1 calc R U
H26B H 0.3349 0.1949 1.0104 0.098 Uiso 1 1 calc R U
H26C H 0.2483 0.1587 0.9326 0.098 Uiso 1 1 calc R U
C27 C 0.10534(11) 0.76951(11) 0.70886(15) 0.0310(4) Uani 1 1 d . .
C28 C 0.09985(10) 0.86262(11) 0.74450(15) 0.0276(4) Uani 1 1 d . .
C29 C 0.08919(11) 0.88874(12) 0.86325(15) 0.0308(4) Uani 1 1 d . .
H29 H 0.0867 0.8469 0.9261 0.037 Uiso 1 1 calc R U
C30 C 0.08223(12) 0.97625(13) 0.88940(18) 0.0375(4) Uani 1 1 d . .
H30 H 0.0749 0.9942 0.9705 0.045 Uiso 1 1 calc R U
C31 C 0.08585(13) 1.03737(13) 0.7983(2) 0.0417(5) Uani 1 1 d . .
H31 H 0.0816 1.0972 0.8171 0.050 Uiso 1 1 calc R U
C32 C 0.09559(13) 1.01195(13) 0.6808(2) 0.0431(5) Uani 1 1 d . .
H32 H 0.0979 1.0542 0.6184 0.052 Uiso 1 1 calc R U
C33 C 0.10210(12) 0.92492(12) 0.65283(16) 0.0348(4) Uani 1 1 d . .
H33 H 0.1081 0.9076 0.5712 0.042 Uiso 1 1 calc R U

loop_
_atom_site_aniso_label
_atom_site_aniso_U_11
_atom_site_aniso_U_22
_atom_site_aniso_U_33
_atom_site_aniso_U_23
_atom_site_aniso_U_13
_atom_site_aniso_U_12
N1 0.0271(7) 0.0210(7) 0.0385(8) 0.0034(6) 0.0008(6) -0.0015(6)
O1 0.0260(6) 0.0243(6) 0.0334(6) 0.0000(4) -0.0020(4) -0.0043(4)
O2 0.0655(10) 0.0400(8) 0.0449(8) -0.0106(6) -0.0271(7) 0.0156(7)
C1 0.0223(8) 0.0208(8) 0.0401(9) 0.0048(6) -0.0043(6) -0.0006(6)
C2 0.0251(8) 0.0221(8) 0.0397(9) 0.0046(6) -0.0053(6) 0.0004(6)
C3 0.0258(8) 0.0206(8) 0.0366(9) 0.0022(6) -0.0062(6) 0.0010(6)
C4 0.0297(9) 0.0216(8) 0.0324(8) 0.0022(6) -0.0029(6) -0.0011(6)
C5 0.0275(9) 0.0256(9) 0.0438(10) 0.0007(7) -0.0060(7) -0.0017(7)
C6 0.0277(8) 0.0251(9) 0.0309(8) 0.0001(6) -0.0028(6) 0.0009(7)
C7 0.0318(9) 0.0243(9) 0.0338(9) -0.0028(6) -0.0052(7) 0.0027(7)
C8 0.0353(10) 0.0306(9) 0.0312(8) -0.0023(7) -0.0104(7) 0.0022(7)
C9 0.0318(9) 0.0318(10) 0.0385(9) -0.0021(7) -0.0119(7) -0.0002(7)
C10 0.0281(9) 0.0211(8) 0.0387(9) 0.0062(6) -0.0028(7) 0.0041(6)
C11 0.0315(10) 0.0368(10) 0.0455(10) 0.0056(8) 0.0019(7) 0.0033(8)
C12 0.0393(11) 0.0464(12) 0.0533(12) 0.0085(9) 0.0137(9) 0.0066(9)
C13 0.0561(13) 0.0480(12) 0.0386(10) 0.0031(8) 0.0070(9) 0.0119(10)
C14 0.0475(12) 0.0459(12) 0.0409(10) -0.0030(8) -0.0045(8) 0.0053(9)
C15 0.0312(9) 0.0341(10) 0.0404(9) 0.0004(7) -0.0015(7) 0.0029(7)
C16 0.0285(10) 0.0447(12) 0.0540(12) -0.0022(9) -0.0025(8) -0.0117(8)
C17 0.0291(8) 0.0184(8) 0.0254(7) -0.0028(6) -0.0017(6) 0.0001(6)
C18 0.0264(8) 0.0232(8) 0.0285(8) -0.0008(6) -0.0052(6) -0.0004(6)
C19 0.0278(8) 0.0241(8) 0.0264(7) -0.0013(6) -0.0017(6) -0.0030(6)
C20 0.0315(9) 0.0240(8) 0.0226(7) -0.0019(6) -0.0023(6) 0.0006(6)
C21 0.0291(9) 0.0277(9) 0.0297(8) -0.0013(6) -0.0055(6) 0.0047(7)
C22 0.0229(8) 0.0261(8) 0.0330(8) -0.0015(6) 0.0000(6) -0.0020(6)
C23 0.0390(10) 0.0297(9) 0.0276(8) 0.0056(6) -0.0030(7) 0.0009(7)
C24 0.0751(16) 0.0594(15) 0.0336(10) 0.0134(9) -0.0177(10) -0.0132(12)
C25 0.0550(14) 0.0501(14) 0.0607(14) 0.0262(11) -0.0103(10) -0.0105(11)
C26 0.093(2) 0.0398(13) 0.0665(15) 0.0203(11) 0.0231(13) 0.0264(13)
C27 0.0290(9) 0.0296(9) 0.0329(9) -0.0020(7) -0.0053(7) 0.0044(7)
C28 0.0228(8) 0.0270(9) 0.0323(8) 0.0026(6) -0.0011(6) 0.0029(6)
C29 0.0261(8) 0.0323(9) 0.0338(8) 0.0022(7) 0.0013(6) 0.0016(7)
C30 0.0300(10) 0.0374(11) 0.0445(10) -0.0088(8) 0.0003(7) 0.0046(7)
C31 0.0340(10) 0.0240(9) 0.0655(13) -0.0014(8) -0.0040(9) 0.0030(7)
C32 0.0383(11) 0.0333(10) 0.0563(12) 0.0150(9) -0.0030(8) -0.0022(8)
C33 0.0337(10) 0.0367(10) 0.0336(9) 0.0069(7) 0.0003(7) 0.0029(7)

loop_
_atom_type_symbol
_atom_type_description
_atom_type_scat_dispersion_real
_atom_type_scat_dispersion_imag
_atom_type_scat_source
C C 0.0137 0.0067 'International Tables Vol C Tables 4.2.6.8 and 6.1.1.4'
H H 0.0000 0.0000 'International Tables Vol C Tables 4.2.6.8 and 6.1.1.4'
N N 0.0241 0.0134 'International Tables Vol C Tables 4.2.6.8 and 6.1.1.4'
O O 0.0389 0.0241 'International Tables Vol C Tables 4.2.6.8 and 6.1.1.4'

loop_
_geom_angle_atom_site_label_1
_geom_angle_atom_site_label_2
_geom_angle_atom_site_label_3
_geom_angle
C4 N1 C17 120.79(14)
C4 N1 C5 118.64(14)
C17 N1 C5 120.49(14)
C1 O1 C4 106.80(12)
C2 C1 O1 109.92(15)
C2 C1 C10 134.26(16)
O1 C1 C10 115.82(14)
C1 C2 C3 106.41(15)
C1 C2 C16 129.01(17)
C3 C2 C16 124.57(16)
C4 C3 C2 106.71(15)
C4 C3 C9 126.14(16)
C2 C3 C9 127.12(15)
C3 C4 O1 110.16(15)
C3 C4 N1 133.13(16)
O1 C4 N1 116.69(14)
N1 C5 C6 114.24(14)
N1 C5 H5A 108.7
C6 C5 H5A 108.7
N1 C5 H5B 108.7
C6 C5 H5B 108.7
H5A C5 H5B 107.6
C7 C6 C27 119.48(15)
C7 C6 C5 125.33(15)
C27 C6 C5 115.08(14)
C6 C7 C8 127.81(16)
C6 C7 H7 116.1
C8 C7 H7 116.1
C7 C8 C9 109.43(15)
C7 C8 H8A 109.8
C9 C8 H8A 109.8
C7 C8 H8B 109.8
C9 C8 H8B 109.8
H8A C8 H8B 108.2
C3 C9 C8 113.65(14)
C3 C9 H9A 108.8
C8 C9 H9A 108.8
C3 C9 H9B 108.8
C8 C9 H9B 108.8
H9A C9 H9B 107.7
C11 C10 C15 118.14(17)
C11 C10 C1 121.27(16)
C15 C10 C1 120.59(16)
C12 C11 C10 120.97(19)
C12 C11 H11 119.5
C10 C11 H11 119.5
C11 C12 C13 120.34(19)
C11 C12 H12 119.8
C13 C12 H12 119.8
C14 C13 C12 119.47(19)
C14 C13 H13 120.3
C12 C13 H13 120.3
C13 C14 C15 120.76(19)
C13 C14 H14 119.6
C15 C14 H14 119.6
C14 C15 C10 120.31(18)
C14 C15 H15 119.8
C10 C15 H15 119.8
C2 C16 H16A 109.5
C2 C16 H16B 109.5
H16A C16 H16B 109.5
C2 C16 H16C 109.5
H16A C16 H16C 109.5
H16B C16 H16C 109.5
C18 C17 C22 117.60(14)
C18 C17 N1 121.26(14)
C22 C17 N1 121.13(15)
C19 C18 C17 121.07(15)
C19 C18 H18 119.5
C17 C18 H18 119.5
C18 C19 C20 121.75(15)
C18 C19 H19 119.1
C20 C19 H19 119.1
C21 C20 C19 116.49(15)
C21 C20 C23 120.89(14)
C19 C20 C23 122.61(15)
C22 C21 C20 122.33(15)
C22 C21 H21 118.8
C20 C21 H21 118.8
C21 C22 C17 120.72(15)
C21 C22 H22 119.6
C17 C22 H22 119.6
C26 C23 C24 110.17(19)
C26 C23 C25 108.0(2)
C24 C23 C25 107.27(18)
C26 C23 C20 110.53(16)
C24 C23 C20 108.70(16)
C25 C23 C20 112.10(15)
C23 C24 H24A 109.5
C23 C24 H24B 109.5
H24A C24 H24B 109.5
C23 C24 H24C 109.5
H24A C24 H24C 109.5
H24B C24 H24C 109.5
C23 C25 H25A 109.5
C23 C25 H25B 109.5
H25A C25 H25B 109.5
C23 C25 H25C 109.5
H25A C25 H25C 109.5
H25B C25 H25C 109.5
C23 C26 H26A 109.5
C23 C26 H26B 109.5
H26A C26 H26B 109.5
C23 C26 H26C 109.5
H26A C26 H26C 109.5
H26B C26 H26C 109.5
O2 C27 C6 120.45(16)
O2 C27 C28 118.84(15)
C6 C27 C28 120.67(14)
C29 C28 C33 119.41(16)
C29 C28 C27 122.65(15)
C33 C28 C27 117.89(15)
C30 C29 C28 119.66(17)
C30 C29 H29 120.2
C28 C29 H29 120.2
C31 C30 C29 120.42(18)
C31 C30 H30 119.8
C29 C30 H30 119.8
C32 C31 C30 120.17(18)
C32 C31 H31 119.9
C30 C31 H31 119.9
C31 C32 C33 120.23(18)
C31 C32 H32 119.9
C33 C32 H32 119.9
C32 C33 C28 120.09(18)
C32 C33 H33 120.0
C28 C33 H33 120.0

loop_
_geom_bond_atom_site_label_1
_geom_bond_atom_site_label_2
_geom_bond_distance
N1 C4 1.384(2)
N1 C17 1.405(2)
N1 C5 1.461(2)
O1 C1 1.374(2)
O1 C4 1.379(2)
O2 C27 1.224(2)
C1 C2 1.366(2)
C1 C10 1.459(2)
C2 C3 1.435(3)
C2 C16 1.494(2)
C3 C4 1.354(2)
C3 C9 1.503(2)
C5 C6 1.515(2)
C5 H5A 0.9900
C5 H5B 0.9900
C6 C7 1.343(2)
C6 C27 1.485(2)
C7 C8 1.499(2)
C7 H7 0.9500
C8 C9 1.537(3)
C8 H8A 0.9900
C8 H8B 0.9900
C9 H9A 0.9900
C9 H9B 0.9900
C10 C11 1.398(3)
C10 C15 1.401(2)
C11 C12 1.379(3)
C11 H11 0.9500
C12 C13 1.387(3)
C12 H12 0.9500
C13 C14 1.378(3)
C13 H13 0.9500
C14 C15 1.388(3)
C14 H14 0.9500
C15 H15 0.9500
C16 H16A 0.9800
C16 H16B 0.9800
C16 H16C 0.9800
C17 C18 1.391(2)
C17 C22 1.397(2)
C18 C19 1.390(2)
C18 H18 0.9500
C19 C20 1.394(2)
C19 H19 0.9500
C20 C21 1.393(2)
C20 C23 1.532(2)
C21 C22 1.383(2)
C21 H21 0.9500
C22 H22 0.9500
C23 C26 1.518(3)
C23 C24 1.521(3)
C23 C25 1.528(3)
C24 H24A 0.9800
C24 H24B 0.9800
C24 H24C 0.9800
C25 H25A 0.9800
C25 H25B 0.9800
C25 H25C 0.9800
C26 H26A 0.9800
C26 H26B 0.9800
C26 H26C 0.9800
C27 C28 1.495(2)
C28 C29 1.391(2)
C28 C33 1.396(2)
C29 C30 1.388(3)
C29 H29 0.9500
C30 C31 1.381(3)
C30 H30 0.9500
C31 C32 1.372(3)
C31 H31 0.9500
C32 C33 1.385(3)
C32 H32 0.9500
C33 H33 0.9500

loop_
_geom_torsion_atom_site_label_1
_geom_torsion_atom_site_label_2
_geom_torsion_atom_site_label_3
_geom_torsion_atom_site_label_4
_geom_torsion
C4 O1 C1 C2 -0.49(17)
C4 O1 C1 C10 179.90(13)
O1 C1 C2 C3 0.46(18)
C10 C1 C2 C3 179.97(17)
O1 C1 C2 C16 -179.37(17)
C10 C1 C2 C16 0.1(3)
C1 C2 C3 C4 -0.24(18)
C16 C2 C3 C4 179.59(17)
C1 C2 C3 C9 -178.28(16)
C16 C2 C3 C9 1.6(3)
C2 C3 C4 O1 -0.05(18)
C9 C3 C4 O1 178.00(15)
C2 C3 C4 N1 -178.13(17)
C9 C3 C4 N1 -0.1(3)
C1 O1 C4 C3 0.33(18)
C1 O1 C4 N1 178.75(13)
C17 N1 C4 C3 -90.7(2)
C5 N1 C4 C3 86.1(2)
C17 N1 C4 O1 91.31(18)
C5 N1 C4 O1 -91.88(18)
C4 N1 C5 C6 -44.5(2)
C17 N1 C5 C6 132.34(16)
N1 C5 C6 C7 -34.4(3)
N1 C5 C6 C27 141.71(16)
C27 C6 C7 C8 -173.42(17)
C5 C6 C7 C8 2.5(3)
C6 C7 C8 C9 93.4(2)
C4 C3 C9 C8 -19.7(2)
C2 C3 C9 C8 157.99(16)
C7 C8 C9 C3 -58.5(2)
C2 C1 C10 C11 15.9(3)
O1 C1 C10 C11 -164.63(15)
C2 C1 C10 C15 -164.16(18)
O1 C1 C10 C15 15.3(2)
C15 C10 C11 C12 1.3(3)
C1 C10 C11 C12 -178.76(17)
C10 C11 C12 C13 -0.7(3)
C11 C12 C13 C14 -0.2(3)
C12 C13 C14 C15 0.6(3)
C13 C14 C15 C10 -0.1(3)
C11 C10 C15 C14 -0.9(3)
C1 C10 C15 C14 179.17(17)
C4 N1 C17 C18 -154.15(15)
C5 N1 C17 C18 29.1(2)
C4 N1 C17 C22 27.2(2)
C5 N1 C17 C22 -149.55(15)
C22 C17 C18 C19 2.1(2)
N1 C17 C18 C19 -176.64(14)
C17 C18 C19 C20 -0.5(2)
C18 C19 C20 C21 -1.3(2)
C18 C19 C20 C23 177.47(15)
C19 C20 C21 C22 1.5(2)
C23 C20 C21 C22 -177.25(15)
C20 C21 C22 C17 0.0(3)
C18 C17 C22 C21 -1.8(2)
N1 C17 C22 C21 176.88(15)
C21 C20 C23 C26 -63.7(2)
C19 C20 C23 C26 117.6(2)
C21 C20 C23 C24 57.3(2)
C19 C20 C23 C24 -121.41(19)
C21 C20 C23 C25 175.69(17)
C19 C20 C23 C25 -3.0(2)
C7 C6 C27 O2 157.18(19)
C5 C6 C27 O2 -19.2(3)
C7 C6 C27 C28 -20.6(3)
C5 C6 C27 C28 163.08(16)
O2 C27 C28 C29 138.71(19)
C6 C27 C28 C29 -43.5(2)
O2 C27 C28 C33 -38.7(3)
C6 C27 C28 C33 139.11(17)
C33 C28 C29 C30 -0.9(2)
C27 C28 C29 C30 -178.29(15)
C28 C29 C30 C31 0.0(3)
C29 C30 C31 C32 0.6(3)
C30 C31 C32 C33 -0.2(3)
C31 C32 C33 C28 -0.8(3)
C29 C28 C33 C32 1.3(3)
C27 C28 C33 C32 178.82(16)
